data_7049568
loop_
_publ_author_name
'Shen, Kaiji'
'Diskin-Posner, Yael'
'Shimon, Linda J. W.'
'Leitus, Gregory'
'Carmieli, Raanan'
'Neumann, Ronny'

_publ_section_title
;
 Aerobic oxygenation catalyzed by first row transition metal complexes
 coordinated by tetradentate mono-carbon bridged bis-phenanthroline
 ligands: intra- versus intermolecular carbon-hydrogen bond activation.
;
_journal_issue 19
_journal_name_full 'Dalton transactions (Cambridge, England : 2003)'
_journal_page_first 6396
_journal_page_last 6407
_journal_paper_doi 10.1039/c9dt00828d
_journal_volume 48
_journal_year 2019
_chemical_formula_moiety 'C58 H49 N8 O Zn2, 3(C2 H3 N), 3(F6 P)'
_chemical_formula_sum 'C64 H58 F18 N11 O P3 Zn2'
_chemical_formula_weight 1562.86
_space_group_crystal_system triclinic
_space_group_IT_number 2
_space_group_name_Hall '-P 1'
_space_group_name_H-M_alt 'P -1'
_symmetry_space_group_name_Hall '-P 1'
_symmetry_space_group_name_H-M 'P -1'
_atom_sites_solution_hydrogens mixed
_audit_creation_method SHELXL-2014/7
_audit_update_record
;
2019-01-10 deposited with the CCDC.    2019-04-03 downloaded from the CCDC.
;
_cell_angle_alpha 93.441(14)
_cell_angle_beta 103.769(13)
_cell_angle_gamma 109.242(13)
_cell_formula_units_Z 2
_cell_length_a 13.266(5)
_cell_length_b 16.158(6)
_cell_length_c 16.489(6)
_cell_measurement_reflns_used 131661
_cell_measurement_temperature 100(2)
_cell_measurement_theta_max 26.14
_cell_measurement_theta_min 3.19
_cell_volume 3204(2)
_computing_cell_refinement 'SAINT V8.38A (?, 2016)'
_computing_data_collection 'Collect package Bruker APEX2'
_computing_data_reduction 'SAINT V8.38A (?, 2016)'
_computing_molecular_graphics 'Olex2 (Dolomanov et al., 2009)'
_computing_publication_material 'Olex2 (Dolomanov et al., 2009)'
_computing_structure_refinement 'SHELXL-2014/7 (Sheldrick, 2014)'
_computing_structure_solution 'ShelXT (Sheldrick, 2015)'
_diffrn_ambient_temperature 100(2)
_diffrn_measured_fraction_theta_full 0.998
_diffrn_measured_fraction_theta_max 0.992
_diffrn_measurement_device_type 'Bruker APEX-II CCD'
_diffrn_measurement_method '\f and \w scans'
_diffrn_radiation_type MoK\a
_diffrn_radiation_wavelength 0.71073
_diffrn_reflns_av_R_equivalents 0.0426
_diffrn_reflns_av_unetI/netI 0.0317
_diffrn_reflns_Laue_measured_fraction_full 0.998
_diffrn_reflns_Laue_measured_fraction_max 0.992
_diffrn_reflns_limit_h_max 18
_diffrn_reflns_limit_h_min -18
_diffrn_reflns_limit_k_max 23
_diffrn_reflns_limit_k_min -23
_diffrn_reflns_limit_l_max 23
_diffrn_reflns_limit_l_min -23
_diffrn_reflns_number 131139
_diffrn_reflns_point_group_measured_fraction_full 0.998
_diffrn_reflns_point_group_measured_fraction_max 0.992
_diffrn_reflns_theta_full 25.242
_diffrn_reflns_theta_max 30.641
_diffrn_reflns_theta_min 2.701
_exptl_absorpt_coefficient_mu 0.930
_exptl_absorpt_correction_T_max 1.000
_exptl_absorpt_correction_T_min 0.908
_exptl_absorpt_correction_type multi-scan
_exptl_absorpt_process_details SADABS
_exptl_crystal_colour colourless
_exptl_crystal_density_diffrn 1.620
_exptl_crystal_description plate
_exptl_crystal_F_000 1588
_exptl_crystal_size_max 0.621
_exptl_crystal_size_mid 0.276
_exptl_crystal_size_min 0.208
_refine_diff_density_max 1.846
_refine_diff_density_min -1.080
_refine_diff_density_rms 0.092
_refine_ls_extinction_method none
_refine_ls_goodness_of_fit_ref 1.027
_refine_ls_hydrogen_treatment mixed
_refine_ls_matrix_type full
_refine_ls_number_parameters 994
_refine_ls_number_reflns 19636
_refine_ls_number_restraints 7
_refine_ls_restrained_S_all 1.033
_refine_ls_R_factor_all 0.0679
_refine_ls_R_factor_gt 0.0488
_refine_ls_shift/su_max 0.008
_refine_ls_shift/su_mean 0.000
_refine_ls_structure_factor_coef Fsqd
_refine_ls_weighting_details 'w=1/[\s^2^(Fo^2^)+(0.0652P)^2^+4.8390P] where P=(Fo^2^+2Fc^2^)/3'
_refine_ls_weighting_scheme calc
_refine_ls_wR_factor_gt 0.1248
_refine_ls_wR_factor_ref 0.1381
_reflns_Friedel_coverage 0.000
_reflns_number_gt 15271
_reflns_number_total 19636
_reflns_threshold_expression 'I > 2\s(I)'
_cod_data_source_file c9dt00828d2.cif
_cod_data_source_block L3ZnOH
_cod_depositor_comments 'Adding full bibliography for 7049557--7049569.cif.'
_cod_database_code 7049568
_shelx_shelxl_version_number 2014/7
_shelx_space_group_comment
;
The symmetry employed for this shelxl refinement is uniquely defined
by the following loop, which should always be used as a source of
symmetry information in preference to the above space-group names.
They are only intended as comments.
;
_shelx_estimated_absorpt_t_min 0.596
_shelx_estimated_absorpt_t_max 0.830

loop_
_space_group_symop_operation_xyz
'x, y, z'
'-x, -y, -z'

loop_
_atom_site_label
_atom_site_type_symbol
_atom_site_fract_x
_atom_site_fract_y
_atom_site_fract_z
_atom_site_U_iso_or_equiv
_atom_site_adp_type
_atom_site_occupancy
_atom_site_site_symmetry_order
_atom_site_calc_flag
_atom_site_refinement_flags_posn
_atom_site_refinement_flags_adp
_atom_site_refinement_flags_occupancy
_atom_site_disorder_assembly
_atom_site_disorder_group
Zn1 Zn 0.18956(2) 0.12711(2) 0.18377(2) 0.01690(6) Uani 1 1 d . . . . .
Zn2 Zn 0.39992(2) 0.32910(2) 0.30121(2) 0.01740(6) Uani 1 1 d . . . . .
O1 O 0.25808(13) 0.25155(10) 0.22972(11) 0.0211(3) Uani 1 1 d . . . . .
H1 H 0.2046 0.2739 0.2371 0.11(2) Uiso 1 1 d R . . . .
N1 N 0.13079(15) 0.12038(12) 0.04936(13) 0.0200(4) Uani 1 1 d . . . . .
N2 N 0.01605(15) 0.09552(12) 0.16608(13) 0.0199(4) Uani 1 1 d . . . . .
N3 N 0.17474(15) 0.03958(12) 0.27538(12) 0.0185(3) Uani 1 1 d . . . . .
N4 N 0.32726(14) 0.08681(12) 0.18871(12) 0.0175(3) Uani 1 1 d . . . . .
N5 N 0.46913(15) 0.23579(12) 0.35706(12) 0.0174(3) Uani 1 1 d . . . . .
N6 N 0.52716(15) 0.34046(12) 0.24146(12) 0.0182(3) Uani 1 1 d . . . . .
N7 N 0.42228(16) 0.46132(13) 0.27686(13) 0.0219(4) Uani 1 1 d . . . . .
N8 N 0.37557(17) 0.38694(13) 0.41157(14) 0.0236(4) Uani 1 1 d . . . . .
N10 N 0.1128(6) 0.7242(4) 0.2143(5) 0.068(2) Uani 0.632(13) 1 d . . P A 5
C61 C 0.1449(5) 0.6935(4) 0.1660(5) 0.0485(16) Uani 0.632(13) 1 d . . P A 5
C62 C 0.1806(9) 0.6576(7) 0.1062(9) 0.057(3) Uani 0.632(13) 1 d . . P A 5
H62A H 0.1400 0.6627 0.0499 0.086 Uiso 0.632(13) 1 calc R U P A 5
H62B H 0.1673 0.5949 0.1108 0.086 Uiso 0.632(13) 1 calc R U P A 5
H62C H 0.2602 0.6894 0.1151 0.086 Uiso 0.632(13) 1 calc R U P A 5
N10A N 0.1384(9) 0.6928(8) 0.2577(8) 0.064(3) Uiso 0.368(13) 1 d . . P A 6
C61A C 0.1566(9) 0.6724(8) 0.1971(8) 0.045(3) Uiso 0.368(13) 1 d . . P A 6
C62A C 0.183(2) 0.6427(14) 0.1152(14) 0.051(5) Uiso 0.368(13) 1 d . . P A 6
H62D H 0.2275 0.6949 0.0955 0.077 Uiso 0.368(13) 1 calc R U P A 6
H62E H 0.1138 0.6115 0.0713 0.077 Uiso 0.368(13) 1 calc R U P A 6
H62F H 0.2253 0.6030 0.1275 0.077 Uiso 0.368(13) 1 calc R U P A 6
N11 N 0.1857(3) 0.7245(2) 0.4414(2) 0.0232(7) Uani 0.633(4) 1 d . . P B 1
C63 C 0.1353(5) 0.6590(4) 0.3965(4) 0.0521(14) Uani 0.633(4) 1 d . . P B 1
C64 C 0.0669(8) 0.5693(5) 0.3435(5) 0.083(3) Uani 0.633(4) 1 d . . P B 1
H64A H 0.0487 0.5247 0.3806 0.124 Uiso 0.633(4) 1 calc R U P B 1
H64B H 0.1094 0.5531 0.3082 0.124 Uiso 0.633(4) 1 calc R U P B 1
H64C H -0.0019 0.5721 0.3073 0.124 Uiso 0.633(4) 1 calc R U P B 1
N11A N -0.0294(12) 0.5130(9) 0.3619(9) 0.099(4) Uiso 0.367(4) 1 d D . P B 2
C63A C -0.0936(8) 0.4636(6) 0.3994(6) 0.046(2) Uiso 0.367(4) 1 d D . P B 2
C64A C -0.1528(8) 0.4178(6) 0.4341(6) 0.047(2) Uiso 0.367(4) 1 d D . P B 2
H64D H -0.1406 0.3613 0.4357 0.070 Uiso 0.367(4) 1 calc R U P B 2
H64E H -0.2301 0.4070 0.4037 0.070 Uiso 0.367(4) 1 calc R U P B 2
H64F H -0.1371 0.4469 0.4919 0.070 Uiso 0.367(4) 1 calc R U P B 2
C1 C 0.18650(19) 0.13004(16) -0.00864(15) 0.0236(4) Uani 1 1 d . . . . .
H1A H 0.2608 0.1314 0.0075 0.028 Uiso 1 1 calc R U . . .
C2 C 0.1411(2) 0.13840(16) -0.09297(16) 0.0269(5) Uani 1 1 d . . . . .
H2 H 0.1837 0.1447 -0.1326 0.032 Uiso 1 1 calc R U . . .
C3 C 0.0341(2) 0.13717(16) -0.11635(16) 0.0275(5) Uani 1 1 d . . . . .
H3 H 0.0020 0.1437 -0.1725 0.033 Uiso 1 1 calc R U . . .
C4 C -0.0275(2) 0.12628(15) -0.05707(16) 0.0244(5) Uani 1 1 d . . . . .
C5 C 0.02411(18) 0.11696(14) 0.02546(15) 0.0202(4) Uani 1 1 d . . . . .
C6 C -0.1409(2) 0.12209(17) -0.07709(17) 0.0299(5) Uani 1 1 d . . . . .
H6 H -0.1748 0.1313 -0.1317 0.036 Uiso 1 1 calc R U . . .
C7 C -0.1999(2) 0.10532(17) -0.01974(18) 0.0313(6) Uani 1 1 d . . . . .
H7 H -0.2750 0.1021 -0.0348 0.038 Uiso 1 1 calc R U . . .
C8 C -0.15080(18) 0.09239(15) 0.06353(17) 0.0254(5) Uani 1 1 d . . . . .
C9 C -0.03802(18) 0.10168(14) 0.08710(15) 0.0211(4) Uani 1 1 d . . . . .
C10 C -0.20888(19) 0.07007(16) 0.12483(19) 0.0293(5) Uani 1 1 d . . . . .
H10 H -0.2855 0.0623 0.1118 0.035 Uiso 1 1 calc R U . . .
C11 C -0.15534(19) 0.05949(16) 0.20347(19) 0.0279(5) Uani 1 1 d . . . . .
H11 H -0.1953 0.0420 0.2441 0.034 Uiso 1 1 calc R U . . .
C12 C -0.04030(19) 0.07480(15) 0.22367(17) 0.0234(5) Uani 1 1 d . . . . .
C13 C 0.0208(2) 0.07010(17) 0.31206(17) 0.0249(5) Uani 1 1 d . . . . .
H13 H -0.0367 0.0394 0.3406 0.030 Uiso 1 1 calc R U . . .
C14 C 0.09715(18) 0.01775(15) 0.31669(15) 0.0209(4) Uani 1 1 d . . . . .
C15 C 0.0898(2) -0.04944(16) 0.36837(15) 0.0230(4) Uani 1 1 d . . . . .
H15 H 0.0334 -0.0646 0.3969 0.028 Uiso 1 1 calc R U . . .
C16 C 0.1638(2) -0.09283(15) 0.37751(15) 0.0232(4) Uani 1 1 d . . . . .
H16 H 0.1591 -0.1378 0.4124 0.028 Uiso 1 1 calc R U . . .
C17 C 0.24711(19) -0.07009(14) 0.33453(14) 0.0196(4) Uani 1 1 d . . . . .
C18 C 0.24821(17) -0.00365(14) 0.28364(14) 0.0169(4) Uani 1 1 d . . . . .
C19 C 0.3286(2) -0.11142(15) 0.34043(15) 0.0225(4) Uani 1 1 d . . . . .
H19 H 0.3281 -0.1564 0.3750 0.027 Uiso 1 1 calc R U . . .
C20 C 0.4062(2) -0.08725(15) 0.29737(15) 0.0231(4) Uani 1 1 d . . . . .
H20 H 0.4595 -0.1153 0.3024 0.028 Uiso 1 1 calc R U . . .
C21 C 0.40901(17) -0.01972(14) 0.24417(14) 0.0181(4) Uani 1 1 d . . . . .
C22 C 0.33007(17) 0.02200(13) 0.23735(13) 0.0162(4) Uani 1 1 d . . . . .
C23 C 0.48710(18) 0.00737(15) 0.19715(15) 0.0216(4) Uani 1 1 d . . . . .
H23 H 0.5408 -0.0199 0.1987 0.026 Uiso 1 1 calc R U . . .
C24 C 0.48461(18) 0.07374(16) 0.14898(15) 0.0220(4) Uani 1 1 d . . . . .
H24 H 0.5370 0.0932 0.1174 0.026 Uiso 1 1 calc R U . . .
C25 C 0.40397(17) 0.11232(15) 0.14707(14) 0.0195(4) Uani 1 1 d . . . . .
H25 H 0.4041 0.1589 0.1145 0.023 Uiso 1 1 calc R U . . .
C26 C 0.0866(2) 0.16309(19) 0.36384(18) 0.0314(5) Uani 1 1 d . . . . .
H26A H 0.1316 0.1568 0.4187 0.038 Uiso 1 1 calc R U . . .
H26B H 0.1384 0.1975 0.3334 0.038 Uiso 1 1 calc R U . . .
C27 C 0.0147(4) 0.2154(3) 0.3806(3) 0.0575(10) Uani 1 1 d . . . . .
H27A H -0.0288 0.2223 0.3253 0.069 Uiso 0.633(4) 1 calc R U P B 1
H27B H -0.0389 0.1792 0.4088 0.069 Uiso 0.633(4) 1 calc R U P B 1
H27C H -0.0601 0.1898 0.3403 0.069 Uiso 0.367(4) 1 calc R U P B 2
H27D H 0.0484 0.2778 0.3726 0.069 Uiso 0.367(4) 1 calc R U P B 2
C28 C 0.0703(4) 0.3026(3) 0.4310(3) 0.0388(11) Uani 0.633(4) 1 d . . P B 1
H28A H 0.1324 0.3347 0.4081 0.047 Uiso 0.633(4) 1 calc R U P B 1
H28B H 0.1039 0.2940 0.4889 0.047 Uiso 0.633(4) 1 calc R U P B 1
C29 C 0.0084(6) 0.3618(4) 0.4390(5) 0.0607(17) Uani 0.633(4) 1 d . . P B 1
H29A H -0.0280 0.3703 0.3827 0.091 Uiso 0.633(4) 1 calc R U P B 1
H29B H 0.0597 0.4193 0.4713 0.091 Uiso 0.633(4) 1 calc R U P B 1
H29C H -0.0479 0.3354 0.4684 0.091 Uiso 0.633(4) 1 calc R U P B 1
C28A C 0.0055(10) 0.2118(8) 0.4719(7) 0.060(3) Uiso 0.367(4) 1 d . . P B 2
H28C H -0.0516 0.1544 0.4731 0.072 Uiso 0.367(4) 1 calc R U P B 2
H28D H 0.0772 0.2130 0.5082 0.072 Uiso 0.367(4) 1 calc R U P B 2
C29A C -0.0216(12) 0.2801(9) 0.5069(9) 0.073(4) Uiso 0.367(4) 1 d . . P B 2
H29D H -0.0761 0.2937 0.4636 0.110 Uiso 0.367(4) 1 calc R U P B 2
H29E H 0.0455 0.3330 0.5280 0.110 Uiso 0.367(4) 1 calc R U P B 2
H29F H -0.0531 0.2612 0.5537 0.110 Uiso 0.367(4) 1 calc R U P B 2
C30 C 0.43670(19) 0.18063(15) 0.41063(14) 0.0201(4) Uani 1 1 d . . . . .
H30 H 0.3711 0.1777 0.4260 0.024 Uiso 1 1 calc R U . . .
C31 C 0.4949(2) 0.12672(15) 0.44539(15) 0.0228(4) Uani 1 1 d . . . . .
H31 H 0.4702 0.0897 0.4847 0.027 Uiso 1 1 calc R U . . .
C32 C 0.5876(2) 0.12826(15) 0.42185(15) 0.0229(4) Uani 1 1 d . . . . .
H32 H 0.6283 0.0926 0.4450 0.027 Uiso 1 1 calc R U . . .
C33 C 0.62240(18) 0.18315(15) 0.36297(14) 0.0193(4) Uani 1 1 d . . . . .
C34 C 0.56031(17) 0.23638(14) 0.33256(13) 0.0169(4) Uani 1 1 d . . . . .
C35 C 0.71491(19) 0.18536(16) 0.33165(16) 0.0237(4) Uani 1 1 d . . . . .
H35 H 0.7577 0.1505 0.3528 0.028 Uiso 1 1 calc R U . . .
C36 C 0.74234(19) 0.23608(16) 0.27261(16) 0.0238(5) Uani 1 1 d . . . . .
H36 H 0.8039 0.2361 0.2527 0.029 Uiso 1 1 calc R U . . .
C37 C 0.67998(18) 0.29011(15) 0.23925(15) 0.0200(4) Uani 1 1 d . . . . .
C38 C 0.59040(17) 0.29126(14) 0.27005(13) 0.0170(4) Uani 1 1 d . . . . .
C39 C 0.70204(19) 0.34153(17) 0.17482(16) 0.0242(5) Uani 1 1 d . . . . .
H39 H 0.7610 0.3421 0.1513 0.029 Uiso 1 1 calc R U . . .
C40 C 0.6377(2) 0.39029(17) 0.14685(15) 0.0251(5) Uani 1 1 d . . . . .
H40 H 0.6516 0.4246 0.1032 0.030 Uiso 1 1 calc R U . . .
C41 C 0.55103(18) 0.39003(15) 0.18218(15) 0.0211(4) Uani 1 1 d . . . . .
C42 C 0.4819(2) 0.44527(16) 0.14903(16) 0.0248(5) Uani 1 1 d . . . . .
H42 H 0.5261 0.4887 0.1186 0.030 Uiso 1 1 calc R U . . .
C43 C 0.4589(2) 0.49951(16) 0.21504(16) 0.0247(5) Uani 1 1 d . . . . .
C44 C 0.4728(2) 0.58908(17) 0.20779(19) 0.0329(6) Uani 1 1 d . . . . .
H44 H 0.5004 0.6151 0.1637 0.039 Uiso 1 1 calc R U . . .
C45 C 0.4467(3) 0.63798(18) 0.2638(2) 0.0381(7) Uani 1 1 d . . . . .
H45 H 0.4536 0.6976 0.2581 0.046 Uiso 1 1 calc R U . . .
C46 C 0.4094(2) 0.59952(17) 0.33050(18) 0.0328(6) Uani 1 1 d . . . . .
C47 C 0.4009(2) 0.51098(15) 0.33536(16) 0.0249(5) Uani 1 1 d . . . . .
C48 C 0.3837(3) 0.64649(19) 0.3945(2) 0.0415(7) Uani 1 1 d . . . . .
H48 H 0.3857 0.7054 0.3903 0.050 Uiso 1 1 calc R U . . .
C49 C 0.3568(3) 0.6087(2) 0.4605(2) 0.0412(7) Uani 1 1 d . . . . .
H49 H 0.3395 0.6412 0.5018 0.049 Uiso 1 1 calc R U . . .
C50 C 0.3535(2) 0.51977(18) 0.46998(18) 0.0325(6) Uani 1 1 d . . . . .
C51 C 0.3744(2) 0.47072(16) 0.40648(17) 0.0256(5) Uani 1 1 d . . . . .
C52 C 0.3349(3) 0.4799(2) 0.54107(19) 0.0360(6) Uani 1 1 d . . . . .
H52 H 0.3203 0.5108 0.5852 0.043 Uiso 1 1 calc R U . . .
C53 C 0.3379(2) 0.3967(2) 0.54677(19) 0.0343(6) Uani 1 1 d . . . . .
H53 H 0.3266 0.3696 0.5950 0.041 Uiso 1 1 calc R U . . .
C54 C 0.3578(2) 0.35196(17) 0.48013(17) 0.0287(5) Uani 1 1 d . . . . .
H54 H 0.3586 0.2938 0.4842 0.034 Uiso 1 1 calc R U . . .
C55 C 0.3738(2) 0.38757(17) 0.08214(16) 0.0257(5) Uani 1 1 d . . . . .
H55A H 0.3925 0.3557 0.0381 0.031 Uiso 1 1 calc R U . . .
H55B H 0.3275 0.3427 0.1093 0.031 Uiso 1 1 calc R U . . .
C56 C 0.3066(2) 0.44219(19) 0.04030(19) 0.0332(6) Uani 1 1 d . . . . .
H56A H 0.2743 0.4637 0.0817 0.040 Uiso 1 1 calc R U . . .
H56B H 0.3570 0.4946 0.0238 0.040 Uiso 1 1 calc R U . . .
C57 C 0.2138(2) 0.3890(2) -0.03741(18) 0.0392(7) Uani 1 1 d . . . . .
H57A H 0.1687 0.3330 -0.0224 0.047 Uiso 1 1 calc R U . . .
H57B H 0.2466 0.3738 -0.0816 0.047 Uiso 1 1 calc R U . . .
C58 C 0.1385(3) 0.4398(3) -0.0728(2) 0.0543(10) Uani 1 1 d . . . . .
H58A H 0.0858 0.4063 -0.1264 0.081 Uiso 1 1 calc R U . . .
H58B H 0.1837 0.4980 -0.0824 0.081 Uiso 1 1 calc R U . . .
H58C H 0.0977 0.4477 -0.0324 0.081 Uiso 1 1 calc R U . . .
P1 P 0.26166(6) 0.10284(5) 0.60690(5) 0.03440(16) Uani 1 1 d . . . . .
F0AA F 0.364(2) 0.179(2) 0.6380(19) 0.114(10) Uiso 0.184(4) 1 d . . P C 8
F1 F 0.2771(4) 0.0146(2) 0.6302(3) 0.0817(13) Uani 0.816(4) 1 d . . P C 7
F2 F 0.3869(3) 0.1589(3) 0.6517(3) 0.0926(17) Uani 0.816(4) 1 d . . P C 7
F3 F 0.2895(2) 0.09324(18) 0.52100(17) 0.0534(8) Uani 0.816(4) 1 d . . P C 7
F4 F 0.2438(3) 0.19534(19) 0.5876(2) 0.0628(9) Uani 0.816(4) 1 d . . P C 7
F5 F 0.1346(2) 0.0508(3) 0.56108(18) 0.0708(11) Uani 0.816(4) 1 d . . P C 7
F6 F 0.2212(3) 0.11327(18) 0.69252(16) 0.0531(7) Uani 0.816(4) 1 d . . P C 7
F1A F 0.3223(11) 0.0364(9) 0.5468(8) 0.059(3) Uiso 0.184(4) 1 d . . P C 8
F2A F 0.1703(15) 0.0021(12) 0.5761(11) 0.078(5) Uiso 0.184(4) 1 d . . P C 8
F3A F 0.2388(11) 0.1322(9) 0.5138(8) 0.057(3) Uiso 0.184(4) 1 d . . P C 8
F4A F 0.216(2) 0.1471(16) 0.6459(16) 0.118(7) Uiso 0.184(4) 1 d . . P C 8
F6A F 0.3196(13) 0.0603(11) 0.6828(10) 0.072(4) Uiso 0.184(4) 1 d . . P C 8
P2 P 0.03841(6) 0.36738(5) 0.16605(5) 0.03165(15) Uani 1 1 d . . . . .
F7 F -0.0298(6) 0.2753(2) 0.1876(4) 0.115(3) Uani 0.725(8) 1 d . . P D 3
F8 F 0.1292(3) 0.3830(4) 0.2553(2) 0.0786(16) Uani 0.725(8) 1 d . . P D 3
F9 F 0.1103(7) 0.4605(3) 0.1527(5) 0.144(3) Uani 0.725(8) 1 d . . P D 3
F10 F -0.0450(7) 0.3566(7) 0.0801(3) 0.159(5) Uani 0.725(8) 1 d . . P D 3
F7A F 0.0402(10) 0.2852(8) 0.2123(7) 0.067(3) Uiso 0.275(8) 1 d . . P D 4
F8A F 0.1494(8) 0.4204(7) 0.2152(7) 0.063(3) Uiso 0.275(8) 1 d . . P D 4
F9A F 0.0350(9) 0.4323(8) 0.1050(7) 0.059(3) Uiso 0.275(8) 1 d . . P D 4
F10A F -0.0837(7) 0.3010(5) 0.1066(6) 0.046(2) Uiso 0.275(8) 1 d . . P D 4
F11 F -0.0259(2) 0.40767(19) 0.21703(18) 0.0763(8) Uani 1 1 d . . . . .
F12 F 0.0987(2) 0.31840(17) 0.11836(17) 0.0682(7) Uani 1 1 d . . . . .
P3 P 0.50161(6) 0.20904(4) -0.06570(4) 0.02732(14) Uani 1 1 d . . . . .
F13 F 0.5908(4) 0.1787(4) -0.0076(5) 0.0588(13) Uani 0.896(17) 1 d . . P E 9
F13A F 0.609(3) 0.190(2) 0.0117(17) 0.018(5) Uiso 0.104(17) 1 d . . P E 10
F14 F 0.4074(3) 0.2403(3) -0.1239(3) 0.0530(12) Uani 0.896(17) 1 d . . P E 9
F15 F 0.4129(5) 0.10923(19) -0.0841(3) 0.0488(11) Uani 0.896(17) 1 d . . P E 9
F18 F 0.5419(6) 0.1905(2) -0.1460(3) 0.0601(17) Uani 0.896(17) 1 d . . P E 9
F14A F 0.4292(18) 0.2207(13) -0.1327(12) 0.018(5) Uiso 0.104(17) 1 d . . P E 10
F15A F 0.446(2) 0.1049(17) -0.0666(15) 0.024(5) Uiso 0.104(17) 1 d . . P E 10
F18A F 0.5761(19) 0.1804(17) -0.1218(17) 0.031(5) Uiso 0.104(17) 1 d . . P E 10
F16 F 0.58630(14) 0.30922(10) -0.04807(10) 0.0323(3) Uani 1 1 d . . . . .
F17 F 0.45836(15) 0.22875(11) 0.01317(11) 0.0359(4) Uani 1 1 d . . . . .
N9 N 0.7398(3) 0.5680(3) 0.2836(3) 0.0778(13) Uani 1 1 d D . . . .
C59 C 0.7973(3) 0.6369(2) 0.2795(2) 0.0487(8) Uani 1 1 d D . . . .
C60 C 0.8699(5) 0.7230(3) 0.2763(4) 0.093(2) Uani 1 1 d D . . . .
H60A H 0.8286 0.7531 0.2393 0.139 Uiso 1 1 calc R U . . .
H60B H 0.9303 0.7182 0.2541 0.139 Uiso 1 1 calc R U . . .
H60C H 0.9008 0.7572 0.3332 0.139 Uiso 1 1 calc R U . . .

loop_
_atom_site_aniso_label
_atom_site_aniso_U_11
_atom_site_aniso_U_22
_atom_site_aniso_U_33
_atom_site_aniso_U_23
_atom_site_aniso_U_13
_atom_site_aniso_U_12
Zn1 0.01186(11) 0.01486(11) 0.02437(13) 0.00713(9) 0.00511(9) 0.00440(8)
Zn2 0.01496(11) 0.01422(11) 0.02419(13) 0.00477(9) 0.00685(9) 0.00530(9)
O1 0.0157(7) 0.0170(7) 0.0307(9) 0.0053(6) 0.0046(6) 0.0071(6)
N1 0.0154(8) 0.0163(8) 0.0263(9) 0.0047(7) 0.0032(7) 0.0047(7)
N2 0.0127(8) 0.0152(8) 0.0315(10) 0.0048(7) 0.0056(7) 0.0046(6)
N3 0.0145(8) 0.0164(8) 0.0259(9) 0.0067(7) 0.0071(7) 0.0056(6)
N4 0.0131(8) 0.0161(8) 0.0223(9) 0.0043(7) 0.0045(7) 0.0042(6)
N5 0.0164(8) 0.0161(8) 0.0198(8) 0.0029(7) 0.0053(7) 0.0058(6)
N6 0.0143(8) 0.0171(8) 0.0221(9) 0.0049(7) 0.0045(7) 0.0041(6)
N7 0.0192(9) 0.0163(8) 0.0284(10) 0.0045(7) 0.0029(7) 0.0063(7)
N8 0.0218(9) 0.0188(9) 0.0321(10) 0.0031(8) 0.0097(8) 0.0080(7)
N10 0.068(4) 0.047(3) 0.077(5) -0.007(3) 0.016(3) 0.009(3)
C61 0.033(3) 0.028(3) 0.068(4) 0.007(3) -0.001(3) -0.002(2)
C62 0.034(3) 0.037(4) 0.100(8) 0.016(4) 0.012(4) 0.013(3)
N11 0.0303(16) 0.0153(14) 0.0268(16) 0.0073(12) 0.0091(13) 0.0103(12)
C63 0.055(3) 0.055(3) 0.054(3) 0.022(3) 0.016(3) 0.026(3)
C64 0.092(6) 0.061(4) 0.072(5) -0.024(4) -0.012(4) 0.027(4)
C1 0.0192(10) 0.0217(11) 0.0275(11) 0.0059(9) 0.0045(9) 0.0049(8)
C2 0.0282(12) 0.0229(11) 0.0265(12) 0.0058(9) 0.0055(9) 0.0062(9)
C3 0.0294(12) 0.0189(10) 0.0256(12) 0.0025(9) -0.0013(9) 0.0041(9)
C4 0.0215(10) 0.0158(10) 0.0280(12) -0.0007(8) -0.0039(9) 0.0048(8)
C5 0.0156(9) 0.0125(9) 0.0294(11) 0.0013(8) 0.0016(8) 0.0044(7)
C6 0.0221(11) 0.0257(12) 0.0326(13) -0.0040(10) -0.0079(9) 0.0089(9)
C7 0.0172(10) 0.0269(12) 0.0409(15) -0.0061(10) -0.0057(10) 0.0079(9)
C8 0.0139(9) 0.0170(10) 0.0395(13) -0.0029(9) 0.0002(9) 0.0043(8)
C9 0.0145(9) 0.0146(9) 0.0312(12) 0.0011(8) 0.0022(8) 0.0044(7)
C10 0.0122(9) 0.0224(11) 0.0494(16) -0.0010(10) 0.0051(10) 0.0045(8)
C11 0.0158(10) 0.0212(11) 0.0486(15) 0.0049(10) 0.0127(10) 0.0061(8)
C12 0.0168(10) 0.0160(10) 0.0392(13) 0.0061(9) 0.0102(9) 0.0060(8)
C13 0.0198(10) 0.0276(11) 0.0357(13) 0.0122(10) 0.0161(9) 0.0120(9)
C14 0.0185(10) 0.0190(10) 0.0282(11) 0.0069(8) 0.0099(8) 0.0076(8)
C15 0.0227(10) 0.0221(11) 0.0270(11) 0.0081(9) 0.0127(9) 0.0066(9)
C16 0.0271(11) 0.0186(10) 0.0254(11) 0.0090(8) 0.0095(9) 0.0078(9)
C17 0.0214(10) 0.0161(9) 0.0208(10) 0.0037(8) 0.0046(8) 0.0068(8)
C18 0.0156(9) 0.0149(9) 0.0199(10) 0.0025(7) 0.0044(7) 0.0052(7)
C19 0.0250(11) 0.0193(10) 0.0248(11) 0.0069(8) 0.0045(9) 0.0110(9)
C20 0.0233(11) 0.0199(10) 0.0280(11) 0.0051(9) 0.0037(9) 0.0122(9)
C21 0.0155(9) 0.0173(9) 0.0217(10) 0.0005(8) 0.0036(8) 0.0074(7)
C22 0.0138(9) 0.0145(9) 0.0186(9) 0.0014(7) 0.0025(7) 0.0044(7)
C23 0.0161(9) 0.0226(10) 0.0260(11) -0.0010(8) 0.0049(8) 0.0084(8)
C24 0.0161(9) 0.0248(11) 0.0235(11) 0.0015(8) 0.0065(8) 0.0049(8)
C25 0.0148(9) 0.0208(10) 0.0211(10) 0.0051(8) 0.0045(8) 0.0041(8)
C26 0.0346(13) 0.0362(14) 0.0322(13) 0.0056(11) 0.0106(11) 0.0227(11)
C27 0.068(2) 0.061(2) 0.075(3) 0.020(2) 0.039(2) 0.047(2)
C28 0.049(3) 0.042(3) 0.035(2) -0.0019(19) 0.016(2) 0.028(2)
C29 0.061(4) 0.049(3) 0.076(4) 0.004(3) 0.026(3) 0.021(3)
C30 0.0217(10) 0.0190(10) 0.0193(10) 0.0031(8) 0.0066(8) 0.0060(8)
C31 0.0273(11) 0.0195(10) 0.0204(10) 0.0050(8) 0.0060(9) 0.0069(9)
C32 0.0242(11) 0.0194(10) 0.0244(11) 0.0051(8) 0.0019(9) 0.0098(8)
C33 0.0169(9) 0.0186(10) 0.0202(10) 0.0016(8) 0.0015(8) 0.0062(8)
C34 0.0149(9) 0.0142(9) 0.0187(9) 0.0008(7) 0.0022(7) 0.0033(7)
C35 0.0175(10) 0.0239(11) 0.0307(12) 0.0028(9) 0.0035(9) 0.0109(8)
C36 0.0150(9) 0.0266(11) 0.0306(12) 0.0024(9) 0.0060(8) 0.0087(8)
C37 0.0135(9) 0.0214(10) 0.0238(10) 0.0030(8) 0.0051(8) 0.0047(8)
C38 0.0135(9) 0.0163(9) 0.0184(9) 0.0015(7) 0.0028(7) 0.0029(7)
C39 0.0161(10) 0.0289(12) 0.0269(11) 0.0046(9) 0.0089(8) 0.0049(9)
C40 0.0210(10) 0.0302(12) 0.0239(11) 0.0101(9) 0.0091(9) 0.0059(9)
C41 0.0166(9) 0.0209(10) 0.0242(11) 0.0073(8) 0.0050(8) 0.0045(8)
C42 0.0209(10) 0.0241(11) 0.0305(12) 0.0134(9) 0.0078(9) 0.0074(9)
C43 0.0218(10) 0.0188(10) 0.0308(12) 0.0090(9) 0.0016(9) 0.0067(8)
C44 0.0349(14) 0.0202(11) 0.0386(14) 0.0128(10) 0.0019(11) 0.0076(10)
C45 0.0456(16) 0.0179(11) 0.0432(16) 0.0075(11) -0.0044(13) 0.0127(11)
C46 0.0375(14) 0.0191(11) 0.0369(14) 0.0010(10) -0.0032(11) 0.0137(10)
C47 0.0235(11) 0.0175(10) 0.0306(12) 0.0009(9) 0.0000(9) 0.0090(8)
C48 0.0565(19) 0.0251(13) 0.0416(16) -0.0033(11) -0.0030(14) 0.0256(13)
C49 0.0517(18) 0.0331(15) 0.0406(16) -0.0068(12) 0.0010(13) 0.0277(14)
C50 0.0328(13) 0.0295(13) 0.0364(14) -0.0026(11) 0.0047(11) 0.0174(11)
C51 0.0230(11) 0.0211(11) 0.0327(12) 0.0012(9) 0.0045(9) 0.0104(9)
C52 0.0384(15) 0.0374(15) 0.0362(15) -0.0038(11) 0.0114(12) 0.0195(12)
C53 0.0373(14) 0.0365(14) 0.0342(14) 0.0028(11) 0.0175(12) 0.0145(12)
C54 0.0314(13) 0.0252(12) 0.0351(13) 0.0060(10) 0.0163(11) 0.0120(10)
C55 0.0242(11) 0.0275(12) 0.0249(11) 0.0069(9) 0.0052(9) 0.0090(9)
C56 0.0238(12) 0.0310(13) 0.0410(15) 0.0169(11) 0.0036(10) 0.0066(10)
C57 0.0290(13) 0.061(2) 0.0264(13) 0.0059(13) 0.0039(10) 0.0177(13)
C58 0.0218(13) 0.079(3) 0.058(2) 0.0387(19) 0.0033(13) 0.0125(15)
P1 0.0315(4) 0.0320(4) 0.0314(3) 0.0112(3) 0.0014(3) 0.0046(3)
F1 0.147(4) 0.0451(16) 0.102(3) 0.0403(18) 0.071(3) 0.065(2)
F2 0.0299(14) 0.067(2) 0.142(4) -0.030(2) -0.0350(18) 0.0155(15)
F3 0.0574(16) 0.0557(16) 0.0563(15) 0.0119(12) 0.0433(13) 0.0116(13)
F4 0.088(2) 0.0531(16) 0.0751(19) 0.0372(14) 0.0367(17) 0.0458(16)
F5 0.0259(12) 0.104(3) 0.0561(17) -0.0151(16) 0.0204(11) -0.0135(14)
F6 0.083(2) 0.0501(15) 0.0352(12) 0.0093(11) 0.0205(12) 0.0318(14)
P2 0.0311(3) 0.0356(4) 0.0379(4) 0.0109(3) 0.0121(3) 0.0215(3)
F7 0.133(5) 0.0424(19) 0.174(5) -0.016(2) 0.129(5) -0.018(2)
F8 0.056(2) 0.137(4) 0.0436(19) -0.001(2) -0.0078(15) 0.053(2)
F9 0.227(8) 0.040(2) 0.166(6) 0.043(3) 0.108(7) 0.005(3)
F10 0.177(7) 0.295(12) 0.047(2) -0.024(4) -0.036(3) 0.191(9)
F11 0.0475(13) 0.0850(18) 0.0930(19) -0.0297(15) 0.0224(13) 0.0243(12)
F12 0.0765(16) 0.0768(16) 0.0845(17) 0.0199(13) 0.0493(14) 0.0496(14)
P3 0.0339(3) 0.0185(3) 0.0297(3) 0.0052(2) 0.0179(3) 0.0028(2)
F13 0.044(2) 0.056(3) 0.097(4) 0.043(3) 0.032(2) 0.031(2)
F14 0.0383(15) 0.055(2) 0.0539(16) 0.0272(15) 0.0000(13) 0.0068(14)
F15 0.054(2) 0.0219(11) 0.063(2) 0.0015(12) 0.031(2) -0.0063(13)
F18 0.089(3) 0.0333(13) 0.055(2) -0.0068(13) 0.054(2) -0.0041(16)
F16 0.0363(8) 0.0219(7) 0.0334(8) 0.0045(6) 0.0147(7) -0.0002(6)
F17 0.0447(9) 0.0329(8) 0.0373(9) 0.0097(7) 0.0268(8) 0.0115(7)
N9 0.081(3) 0.060(2) 0.073(2) -0.0259(18) 0.049(2) -0.0139(19)
C59 0.058(2) 0.0467(19) 0.0431(18) -0.0034(14) 0.0306(16) 0.0105(16)
C60 0.133(5) 0.043(2) 0.130(5) 0.020(3) 0.100(4) 0.022(3)

loop_
_atom_type_symbol
_atom_type_description
_atom_type_scat_dispersion_real
_atom_type_scat_dispersion_imag
_atom_type_scat_source
C C 0.0033 0.0016 'International Tables Vol C Tables 4.2.6.8 and 6.1.1.4'
H H 0.0000 0.0000 'International Tables Vol C Tables 4.2.6.8 and 6.1.1.4'
F F 0.0171 0.0103 'International Tables Vol C Tables 4.2.6.8 and 6.1.1.4'
N N 0.0061 0.0033 'International Tables Vol C Tables 4.2.6.8 and 6.1.1.4'
O O 0.0106 0.0060 'International Tables Vol C Tables 4.2.6.8 and 6.1.1.4'
P P 0.1023 0.0942 'International Tables Vol C Tables 4.2.6.8 and 6.1.1.4'
Zn Zn 0.2839 1.4301 'International Tables Vol C Tables 4.2.6.8 and 6.1.1.4'

loop_
_geom_angle_atom_site_label_1
_geom_angle_atom_site_label_2
_geom_angle_atom_site_label_3
_geom_angle
O1 Zn1 N4 103.13(7)
O1 Zn1 N2 105.89(7)
N4 Zn1 N2 150.39(7)
O1 Zn1 N3 114.93(8)
N4 Zn1 N3 78.40(7)
N2 Zn1 N3 84.14(7)
O1 Zn1 N1 106.29(7)
N4 Zn1 N1 99.39(7)
N2 Zn1 N1 78.09(8)
N3 Zn1 N1 138.18(7)
O1 Zn2 N6 111.06(8)
O1 Zn2 N7 108.29(7)
N6 Zn2 N7 84.35(8)
O1 Zn2 N8 108.91(8)
N6 Zn2 N8 139.64(8)
N7 Zn2 N8 78.15(8)
O1 Zn2 N5 101.77(7)
N6 Zn2 N5 78.66(7)
N7 Zn2 N5 149.20(7)
N8 Zn2 N5 98.58(8)
Zn2 O1 Zn1 136.70(9)
Zn2 O1 H1 108.3
Zn1 O1 H1 109.9
C1 N1 C5 117.9(2)
C1 N1 Zn1 129.59(16)
C5 N1 Zn1 111.90(16)
C12 N2 C9 119.4(2)
C12 N2 Zn1 127.39(16)
C9 N2 Zn1 113.12(15)
C14 N3 C18 119.09(19)
C14 N3 Zn1 127.35(15)
C18 N3 Zn1 113.20(14)
C25 N4 C22 117.99(19)
C25 N4 Zn1 128.56(15)
C22 N4 Zn1 113.29(14)
C30 N5 C34 117.79(19)
C30 N5 Zn2 130.00(15)
C34 N5 Zn2 112.20(14)
C41 N6 C38 119.05(19)
C41 N6 Zn2 127.33(15)
C38 N6 Zn2 113.61(14)
C43 N7 C47 118.6(2)
C43 N7 Zn2 127.62(17)
C47 N7 Zn2 113.71(16)
C54 N8 C51 117.8(2)
C54 N8 Zn2 129.45(17)
C51 N8 Zn2 112.65(17)
N10 C61 C62 177.9(10)
C61 C62 H62A 109.5
C61 C62 H62B 109.5
H62A C62 H62B 109.5
C61 C62 H62C 109.5
H62A C62 H62C 109.5
H62B C62 H62C 109.5
N10A C61A C62A 178.4(15)
C61A C62A H62D 109.5
C61A C62A H62E 109.5
H62D C62A H62E 109.5
C61A C62A H62F 109.5
H62D C62A H62F 109.5
H62E C62A H62F 109.5
N11 C63 C64 175.4(7)
C63 C64 H64A 109.5
C63 C64 H64B 109.5
H64A C64 H64B 109.5
C63 C64 H64C 109.5
H64A C64 H64C 109.5
H64B C64 H64C 109.5
C64A C63A N11A 179.8(14)
C63A C64A H64D 109.5
C63A C64A H64E 109.5
H64D C64A H64E 109.5
C63A C64A H64F 109.5
H64D C64A H64F 109.5
H64E C64A H64F 109.5
N1 C1 C2 123.4(2)
N1 C1 H1A 118.3
C2 C1 H1A 118.3
C3 C2 C1 118.5(2)
C3 C2 H2 120.8
C1 C2 H2 120.8
C2 C3 C4 119.7(2)
C2 C3 H3 120.2
C4 C3 H3 120.2
C3 C4 C5 117.9(2)
C3 C4 C6 123.1(2)
C5 C4 C6 119.0(2)
N1 C5 C4 122.6(2)
N1 C5 C9 117.9(2)
C4 C5 C9 119.6(2)
C7 C6 C4 121.2(2)
C7 C6 H6 119.4
C4 C6 H6 119.4
C6 C7 C8 120.9(2)
C6 C7 H7 119.6
C8 C7 H7 119.6
C10 C8 C9 116.7(2)
C10 C8 C7 123.9(2)
C9 C8 C7 119.4(2)
N2 C9 C8 123.0(2)
N2 C9 C5 117.35(19)
C8 C9 C5 119.7(2)
C11 C10 C8 120.2(2)
C11 C10 H10 119.9
C8 C10 H10 119.9
C10 C11 C12 119.6(2)
C10 C11 H11 120.2
C12 C11 H11 120.2
N2 C12 C11 120.9(2)
N2 C12 C13 119.2(2)
C11 C12 C13 119.8(2)
C12 C13 C14 114.8(2)
C12 C13 C26 111.8(2)
C14 C13 C26 109.2(2)
C12 C13 H13 106.9
C14 C13 H13 106.9
C26 C13 H13 106.9
N3 C14 C15 121.1(2)
N3 C14 C13 118.9(2)
C15 C14 C13 119.9(2)
C16 C15 C14 120.2(2)
C16 C15 H15 119.9
C14 C15 H15 119.9
C15 C16 C17 119.4(2)
C15 C16 H16 120.3
C17 C16 H16 120.3
C18 C17 C16 117.1(2)
C18 C17 C19 119.4(2)
C16 C17 C19 123.5(2)
N3 C18 C17 123.1(2)
N3 C18 C22 116.97(19)
C17 C18 C22 119.92(19)
C20 C19 C17 120.9(2)
C20 C19 H19 119.5
C17 C19 H19 119.5
C19 C20 C21 121.0(2)
C19 C20 H20 119.5
C21 C20 H20 119.5
C22 C21 C23 117.4(2)
C22 C21 C20 119.2(2)
C23 C21 C20 123.4(2)
N4 C22 C21 123.0(2)
N4 C22 C18 117.51(18)
C21 C22 C18 119.52(19)
C24 C23 C21 119.3(2)
C24 C23 H23 120.4
C21 C23 H23 120.4
C23 C24 C25 119.3(2)
C23 C24 H24 120.4
C25 C24 H24 120.4
N4 C25 C24 123.0(2)
N4 C25 H25 118.5
C24 C25 H25 118.5
C27 C26 C13 114.4(3)
C27 C26 H26A 108.7
C13 C26 H26A 108.7
C27 C26 H26B 108.7
C13 C26 H26B 108.7
H26A C26 H26B 107.6
C28 C27 C26 117.7(4)
C26 C27 C28A 109.2(5)
C28 C27 H27A 107.9
C26 C27 H27A 107.9
C28 C27 H27B 107.9
C26 C27 H27B 107.9
H27A C27 H27B 107.2
C26 C27 H27C 109.8
C28A C27 H27C 109.8
C26 C27 H27D 109.8
C28A C27 H27D 109.8
H27C C27 H27D 108.3
C27 C28 C29 120.4(5)
C27 C28 H28A 107.2
C29 C28 H28A 107.2
C27 C28 H28B 107.2
C29 C28 H28B 107.2
H28A C28 H28B 106.8
C28 C29 H29A 109.5
C28 C29 H29B 109.5
H29A C29 H29B 109.5
C28 C29 H29C 109.5
H29A C29 H29C 109.5
H29B C29 H29C 109.5
C29A C28A C27 115.6(10)
C29A C28A H28C 108.4
C27 C28A H28C 108.4
C29A C28A H28D 108.4
C27 C28A H28D 108.4
H28C C28A H28D 107.4
C28A C29A H29D 109.5
C28A C29A H29E 109.5
H29D C29A H29E 109.5
C28A C29A H29F 109.5
H29D C29A H29F 109.5
H29E C29A H29F 109.5
N5 C30 C31 123.2(2)
N5 C30 H30 118.4
C31 C30 H30 118.4
C32 C31 C30 119.1(2)
C32 C31 H31 120.5
C30 C31 H31 120.5
C31 C32 C33 119.6(2)
C31 C32 H32 120.2
C33 C32 H32 120.2
C32 C33 C34 117.6(2)
C32 C33 C35 123.2(2)
C34 C33 C35 119.2(2)
N5 C34 C33 122.8(2)
N5 C34 C38 117.64(19)
C33 C34 C38 119.5(2)
C36 C35 C33 121.2(2)
C36 C35 H35 119.4
C33 C35 H35 119.4
C35 C36 C37 121.1(2)
C35 C36 H36 119.4
C37 C36 H36 119.4
C38 C37 C39 117.2(2)
C38 C37 C36 119.2(2)
C39 C37 C36 123.5(2)
N6 C38 C37 122.7(2)
N6 C38 C34 117.59(19)
C37 C38 C34 119.7(2)
C40 C39 C37 119.2(2)
C40 C39 H39 120.4
C37 C39 H39 120.4
C39 C40 C41 120.4(2)
C39 C40 H40 119.8
C41 C40 H40 119.8
N6 C41 C40 121.3(2)
N6 C41 C42 120.2(2)
C40 C41 C42 118.5(2)
C43 C42 C41 115.7(2)
C43 C42 C55 111.4(2)
C41 C42 C55 110.7(2)
C43 C42 H42 106.1
C41 C42 H42 106.1
C55 C42 H42 106.1
N7 C43 C44 121.6(2)
N7 C43 C42 119.4(2)
C44 C43 C42 118.9(2)
C45 C44 C43 120.1(3)
C45 C44 H44 120.0
C43 C44 H44 120.0
C44 C45 C46 119.4(2)
C44 C45 H45 120.3
C46 C45 H45 120.3
C47 C46 C45 117.5(3)
C47 C46 C48 118.9(3)
C45 C46 C48 123.6(3)
N7 C47 C46 122.8(2)
N7 C47 C51 116.9(2)
C46 C47 C51 120.2(2)
C49 C48 C46 121.1(3)
C49 C48 H48 119.5
C46 C48 H48 119.5
C48 C49 C50 121.4(3)
C48 C49 H49 119.3
C50 C49 H49 119.3
C52 C50 C51 117.5(2)
C52 C50 C49 123.6(3)
C51 C50 C49 118.8(3)
N8 C51 C50 122.5(2)
N8 C51 C47 118.0(2)
C50 C51 C47 119.4(2)
C53 C52 C50 120.0(3)
C53 C52 H52 120.0
C50 C52 H52 120.0
C52 C53 C54 118.9(3)
C52 C53 H53 120.6
C54 C53 H53 120.6
N8 C54 C53 123.3(2)
N8 C54 H54 118.4
C53 C54 H54 118.4
C56 C55 C42 112.6(2)
C56 C55 H55A 109.1
C42 C55 H55A 109.1
C56 C55 H55B 109.1
C42 C55 H55B 109.1
H55A C55 H55B 107.8
C57 C56 C55 112.4(2)
C57 C56 H56A 109.1
C55 C56 H56A 109.1
C57 C56 H56B 109.1
C55 C56 H56B 109.1
H56A C56 H56B 107.9
C56 C57 C58 112.3(3)
C56 C57 H57A 109.1
C58 C57 H57A 109.1
C56 C57 H57B 109.1
C58 C57 H57B 109.1
H57A C57 H57B 107.9
C57 C58 H58A 109.5
C57 C58 H58B 109.5
H58A C58 H58B 109.5
C57 C58 H58C 109.5
H58A C58 H58C 109.5
H58B C58 H58C 109.5
F4A P1 F0AA 86.7(16)
F3 P1 F1 93.43(17)
F3 P1 F2 90.4(2)
F1 P1 F2 92.2(3)
F3 P1 F5 89.69(15)
F1 P1 F5 90.6(2)
F2 P1 F5 177.2(2)
F4A P1 F6A 101.8(13)
F0AA P1 F6A 83.5(13)
F4A P1 F3A 101.6(13)
F0AA P1 F3A 91.8(13)
F6A P1 F3A 155.8(8)
F3 P1 F4 89.76(16)
F1 P1 F4 176.81(17)
F2 P1 F4 87.8(2)
F5 P1 F4 89.4(2)
F4A P1 F2A 106.2(13)
F0AA P1 F2A 164.1(13)
F6A P1 F2A 84.8(9)
F3A P1 F2A 94.6(8)
F3 P1 F6 174.71(16)
F1 P1 F6 89.42(16)
F2 P1 F6 93.9(2)
F5 P1 F6 85.82(15)
F4 P1 F6 87.40(14)
F4A P1 F1A 177.6(11)
F0AA P1 F1A 95.3(12)
F6A P1 F1A 79.7(7)
F3A P1 F1A 77.1(6)
F2A P1 F1A 72.0(8)
F8A P2 F9A 93.1(6)
F10 P2 F9 90.3(5)
F8A P2 F7A 92.4(6)
F9A P2 F7A 167.2(6)
F10 P2 F7 94.0(5)
F9 P2 F7 175.3(4)
F8A P2 F11 97.4(4)
F9A P2 F11 90.7(4)
F10 P2 F11 94.2(2)
F9 P2 F11 92.4(3)
F7A P2 F11 100.1(5)
F7 P2 F11 85.59(19)
F8A P2 F12 84.5(4)
F9A P2 F12 94.3(4)
F10 P2 F12 87.3(2)
F9 P2 F12 92.8(3)
F7A P2 F12 74.7(4)
F7 P2 F12 89.08(19)
F11 P2 F12 174.55(16)
F10 P2 F8 177.4(5)
F9 P2 F8 87.1(4)
F7 P2 F8 88.6(3)
F11 P2 F8 86.07(17)
F12 P2 F8 92.66(17)
F8A P2 F10A 175.1(5)
F9A P2 F10A 88.2(5)
F7A P2 F10A 85.4(5)
F11 P2 F10A 87.3(3)
F12 P2 F10A 90.7(3)
F13 P3 F18 91.3(3)
F14A P3 F17 104.4(8)
F13 P3 F17 90.5(3)
F18 P3 F17 178.2(3)
F14A P3 F15A 100.4(11)
F17 P3 F15A 90.4(9)
F14A P3 F16 95.0(8)
F13 P3 F16 91.3(2)
F18 P3 F16 89.83(12)
F17 P3 F16 90.07(9)
F15A P3 F16 164.0(8)
F13 P3 F15 90.3(3)
F18 P3 F15 90.94(15)
F17 P3 F15 89.11(13)
F16 P3 F15 178.1(3)
F13 P3 F14 178.4(2)
F18 P3 F14 90.2(2)
F17 P3 F14 88.0(3)
F16 P3 F14 89.09(15)
F15 P3 F14 89.2(2)
F14A P3 F18A 95.0(9)
F17 P3 F18A 160.5(9)
F15A P3 F18A 84.6(13)
F16 P3 F18A 89.7(9)
F14A P3 F13A 171.0(14)
F17 P3 F13A 84.5(10)
F15A P3 F13A 79.7(14)
F16 P3 F13A 84.5(11)
F18A P3 F13A 76.1(14)
N9 C59 C60 178.9(5)
C59 C60 H60A 109.5
C59 C60 H60B 109.5
H60A C60 H60B 109.5
C59 C60 H60C 109.5
H60A C60 H60C 109.5
H60B C60 H60C 109.5

loop_
_geom_bond_atom_site_label_1
_geom_bond_atom_site_label_2
_geom_bond_distance
Zn1 O1 1.9308(18)
Zn1 N4 2.1184(19)
Zn1 N2 2.129(2)
Zn1 N3 2.129(2)
Zn1 N1 2.150(2)
Zn2 O1 1.9270(17)
Zn2 N6 2.112(2)
Zn2 N7 2.134(2)
Zn2 N8 2.136(2)
Zn2 N5 2.1543(19)
O1 H1 0.9238
N1 C1 1.328(3)
N1 C5 1.357(3)
N2 C12 1.336(3)
N2 C9 1.356(3)
N3 C14 1.331(3)
N3 C18 1.361(3)
N4 C25 1.329(3)
N4 C22 1.361(3)
N5 C30 1.335(3)
N5 C34 1.361(3)
N6 C41 1.331(3)
N6 C38 1.362(3)
N7 C43 1.330(3)
N7 C47 1.357(3)
N8 C54 1.330(3)
N8 C51 1.366(3)
N10 C61 1.145(9)
C61 C62 1.368(15)
C62 H62A 0.9800
C62 H62B 0.9800
C62 H62C 0.9800
N10A C61A 1.137(15)
C61A C62A 1.56(3)
C62A H62D 0.9800
C62A H62E 0.9800
C62A H62F 0.9800
N11 C63 1.149(7)
C63 C64 1.514(9)
C64 H64A 0.9800
C64 H64B 0.9800
C64 H64C 0.9800
N11A C63A 1.268(13)
C63A C64A 1.172(11)
C64A H64D 0.9800
C64A H64E 0.9800
C64A H64F 0.9800
C1 C2 1.411(3)
C1 H1A 0.9500
C2 C3 1.373(4)
C2 H2 0.9500
C3 C4 1.400(4)
C3 H3 0.9500
C4 C5 1.412(3)
C4 C6 1.438(3)
C5 C9 1.438(3)
C6 C7 1.351(4)
C6 H6 0.9500
C7 C8 1.432(4)
C7 H7 0.9500
C8 C10 1.406(4)
C8 C9 1.407(3)
C10 C11 1.372(4)
C10 H10 0.9500
C11 C12 1.414(3)
C11 H11 0.9500
C12 C13 1.510(4)
C13 C14 1.511(3)
C13 C26 1.541(4)
C13 H13 1.0000
C14 C15 1.412(3)
C15 C16 1.368(3)
C15 H15 0.9500
C16 C17 1.413(3)
C16 H16 0.9500
C17 C18 1.400(3)
C17 C19 1.434(3)
C18 C22 1.439(3)
C19 C20 1.354(3)
C19 H19 0.9500
C20 C21 1.437(3)
C20 H20 0.9500
C21 C22 1.408(3)
C21 C23 1.411(3)
C23 C24 1.377(3)
C23 H23 0.9500
C24 C25 1.400(3)
C24 H24 0.9500
C25 H25 0.9500
C26 C27 1.526(4)
C26 H26A 0.9900
C26 H26B 0.9900
C27 C28 1.450(6)
C27 C28A 1.542(11)
C27 H27A 0.9900
C27 H27B 0.9900
C27 H27C 0.9900
C27 H27D 0.9900
C28 C29 1.471(8)
C28 H28A 0.9900
C28 H28B 0.9900
C29 H29A 0.9800
C29 H29B 0.9800
C29 H29C 0.9800
C28A C29A 1.401(16)
C28A H28C 0.9900
C28A H28D 0.9900
C29A H29D 0.9800
C29A H29E 0.9800
C29A H29F 0.9800
C30 C31 1.405(3)
C30 H30 0.9500
C31 C32 1.369(3)
C31 H31 0.9500
C32 C33 1.410(3)
C32 H32 0.9500
C33 C34 1.411(3)
C33 C35 1.432(3)
C34 C38 1.442(3)
C35 C36 1.349(4)
C35 H35 0.9500
C36 C37 1.437(3)
C36 H36 0.9500
C37 C38 1.404(3)
C37 C39 1.414(3)
C39 C40 1.364(4)
C39 H39 0.9500
C40 C41 1.406(3)
C40 H40 0.9500
C41 C42 1.515(3)
C42 C43 1.505(4)
C42 C55 1.545(3)
C42 H42 1.0000
C43 C44 1.414(3)
C44 C45 1.357(4)
C44 H44 0.9500
C45 C46 1.406(4)
C45 H45 0.9500
C46 C47 1.406(3)
C46 C48 1.432(4)
C47 C51 1.435(4)
C48 C49 1.344(5)
C48 H48 0.9500
C49 C50 1.442(4)
C49 H49 0.9500
C50 C52 1.405(4)
C50 C51 1.408(4)
C52 C53 1.365(4)
C52 H52 0.9500
C53 C54 1.404(4)
C53 H53 0.9500
C54 H54 0.9500
C55 C56 1.532(4)
C55 H55A 0.9900
C55 H55B 0.9900
C56 C57 1.522(4)
C56 H56A 0.9900
C56 H56B 0.9900
C57 C58 1.527(5)
C57 H57A 0.9900
C57 H57B 0.9900
C58 H58A 0.9800
C58 H58B 0.9800
C58 H58C 0.9800
P1 F4A 1.31(2)
P1 F0AA 1.45(3)
P1 F3 1.558(2)
P1 F1 1.564(3)
P1 F2 1.572(3)
P1 F5 1.582(3)
P1 F6A 1.620(16)
P1 F3A 1.622(13)
P1 F4 1.627(3)
P1 F2A 1.638(17)
P1 F6 1.643(3)
P1 F1A 1.897(13)
P2 F8A 1.441(10)
P2 F9A 1.502(10)
P2 F10 1.536(4)
P2 F9 1.554(4)
P2 F7A 1.574(11)
P2 F7 1.578(4)
P2 F11 1.581(2)
P2 F12 1.589(2)
P2 F8 1.610(3)
P2 F10A 1.646(9)
P3 F14A 1.35(2)
P3 F13 1.567(5)
P3 F18 1.589(3)
P3 F17 1.5962(17)
P3 F15A 1.60(3)
P3 F16 1.5987(17)
P3 F15 1.612(3)
P3 F14 1.625(5)
P3 F18A 1.65(2)
P3 F13A 1.79(3)
N9 C59 1.139(5)
C59 C60 1.420(5)
C60 H60A 0.9800
C60 H60B 0.9800
C60 H60C 0.9800

loop_
_geom_torsion_atom_site_label_1
_geom_torsion_atom_site_label_2
_geom_torsion_atom_site_label_3
_geom_torsion_atom_site_label_4
_geom_torsion
C5 N1 C1 C2 1.1(3)
Zn1 N1 C1 C2 -169.21(18)
N1 C1 C2 C3 0.5(4)
C1 C2 C3 C4 -1.1(4)
C2 C3 C4 C5 0.0(3)
C2 C3 C4 C6 -178.4(2)
C1 N1 C5 C4 -2.2(3)
Zn1 N1 C5 C4 169.77(17)
C1 N1 C5 C9 176.7(2)
Zn1 N1 C5 C9 -11.3(2)
C3 C4 C5 N1 1.7(3)
C6 C4 C5 N1 -179.8(2)
C3 C4 C5 C9 -177.2(2)
C6 C4 C5 C9 1.3(3)
C3 C4 C6 C7 175.3(2)
C5 C4 C6 C7 -3.1(4)
C4 C6 C7 C8 0.9(4)
C6 C7 C8 C10 -176.5(2)
C6 C7 C8 C9 3.2(4)
C12 N2 C9 C8 3.9(3)
Zn1 N2 C9 C8 -173.56(17)
C12 N2 C9 C5 -175.0(2)
Zn1 N2 C9 C5 7.5(2)
C10 C8 C9 N2 -4.2(3)
C7 C8 C9 N2 176.1(2)
C10 C8 C9 C5 174.7(2)
C7 C8 C9 C5 -5.0(3)
N1 C5 C9 N2 2.8(3)
C4 C5 C9 N2 -178.3(2)
N1 C5 C9 C8 -176.2(2)
C4 C5 C9 C8 2.7(3)
C9 C8 C10 C11 0.8(3)
C7 C8 C10 C11 -179.5(2)
C8 C10 C11 C12 2.6(4)
C9 N2 C12 C11 -0.2(3)
Zn1 N2 C12 C11 176.88(17)
C9 N2 C12 C13 -178.6(2)
Zn1 N2 C12 C13 -1.5(3)
C10 C11 C12 N2 -3.0(4)
C10 C11 C12 C13 175.3(2)
N2 C12 C13 C14 -47.7(3)
C11 C12 C13 C14 133.9(2)
N2 C12 C13 C26 77.4(3)
C11 C12 C13 C26 -101.0(3)
C18 N3 C14 C15 -0.2(3)
Zn1 N3 C14 C15 172.29(17)
C18 N3 C14 C13 175.9(2)
Zn1 N3 C14 C13 -11.6(3)
C12 C13 C14 N3 54.9(3)
C26 C13 C14 N3 -71.6(3)
C12 C13 C14 C15 -129.0(2)
C26 C13 C14 C15 104.6(3)
N3 C14 C15 C16 0.7(4)
C13 C14 C15 C16 -175.4(2)
C14 C15 C16 C17 -0.3(4)
C15 C16 C17 C18 -0.5(3)
C15 C16 C17 C19 179.7(2)
C14 N3 C18 C17 -0.6(3)
Zn1 N3 C18 C17 -174.18(17)
C14 N3 C18 C22 179.7(2)
Zn1 N3 C18 C22 6.1(2)
C16 C17 C18 N3 1.0(3)
C19 C17 C18 N3 -179.2(2)
C16 C17 C18 C22 -179.3(2)
C19 C17 C18 C22 0.5(3)
C18 C17 C19 C20 -0.2(3)
C16 C17 C19 C20 179.6(2)
C17 C19 C20 C21 -0.3(4)
C19 C20 C21 C22 0.3(3)
C19 C20 C21 C23 -179.2(2)
C25 N4 C22 C21 -1.1(3)
Zn1 N4 C22 C21 174.75(16)
C25 N4 C22 C18 178.62(19)
Zn1 N4 C22 C18 -5.6(2)
C23 C21 C22 N4 -0.7(3)
C20 C21 C22 N4 179.7(2)
C23 C21 C22 C18 179.62(19)
C20 C21 C22 C18 0.0(3)
N3 C18 C22 N4 -0.4(3)
C17 C18 C22 N4 179.87(19)
N3 C18 C22 C21 179.30(19)
C17 C18 C22 C21 -0.4(3)
C22 C21 C23 C24 1.5(3)
C20 C21 C23 C24 -178.9(2)
C21 C23 C24 C25 -0.6(3)
C22 N4 C25 C24 2.1(3)
Zn1 N4 C25 C24 -173.02(16)
C23 C24 C25 N4 -1.3(3)
C12 C13 C26 C27 64.7(3)
C14 C13 C26 C27 -167.2(3)
C13 C26 C27 C28 178.2(3)
C13 C26 C27 C28A 102.0(6)
C26 C27 C28 C29 170.8(5)
C26 C27 C28A C29A 157.7(9)
C34 N5 C30 C31 3.0(3)
Zn2 N5 C30 C31 -176.32(16)
N5 C30 C31 C32 -2.0(4)
C30 C31 C32 C33 -0.5(3)
C31 C32 C33 C34 1.7(3)
C31 C32 C33 C35 -176.7(2)
C30 N5 C34 C33 -1.6(3)
Zn2 N5 C34 C33 177.80(16)
C30 N5 C34 C38 175.61(19)
Zn2 N5 C34 C38 -5.0(2)
C32 C33 C34 N5 -0.7(3)
C35 C33 C34 N5 177.8(2)
C32 C33 C34 C38 -177.8(2)
C35 C33 C34 C38 0.6(3)
C32 C33 C35 C36 177.1(2)
C34 C33 C35 C36 -1.2(3)
C33 C35 C36 C37 0.3(4)
C35 C36 C37 C38 1.3(4)
C35 C36 C37 C39 -177.2(2)
C41 N6 C38 C37 -0.3(3)
Zn2 N6 C38 C37 -179.36(16)
C41 N6 C38 C34 -178.29(19)
Zn2 N6 C38 C34 2.7(2)
C39 C37 C38 N6 -1.2(3)
C36 C37 C38 N6 -179.8(2)
C39 C37 C38 C34 176.7(2)
C36 C37 C38 C34 -1.9(3)
N5 C34 C38 N6 1.7(3)
C33 C34 C38 N6 178.96(19)
N5 C34 C38 C37 -176.36(19)
C33 C34 C38 C37 0.9(3)
C38 C37 C39 C40 1.1(3)
C36 C37 C39 C40 179.6(2)
C37 C39 C40 C41 0.5(4)
C38 N6 C41 C40 2.0(3)
Zn2 N6 C41 C40 -179.09(17)
C38 N6 C41 C42 179.9(2)
Zn2 N6 C41 C42 -1.3(3)
C39 C40 C41 N6 -2.2(4)
C39 C40 C41 C42 180.0(2)
N6 C41 C42 C43 47.1(3)
C40 C41 C42 C43 -135.0(2)
N6 C41 C42 C55 -80.8(3)
C40 C41 C42 C55 97.1(3)
C47 N7 C43 C44 -1.8(3)
Zn2 N7 C43 C44 -178.12(18)
C47 N7 C43 C42 -179.4(2)
Zn2 N7 C43 C42 4.4(3)
C41 C42 C43 N7 -48.4(3)
C55 C42 C43 N7 79.2(3)
C41 C42 C43 C44 134.0(2)
C55 C42 C43 C44 -98.4(3)
N7 C43 C44 C45 -1.2(4)
C42 C43 C44 C45 176.4(2)
C43 C44 C45 C46 2.1(4)
C44 C45 C46 C47 -0.1(4)
C44 C45 C46 C48 177.7(3)
C43 N7 C47 C46 4.0(4)
Zn2 N7 C47 C46 -179.2(2)
C43 N7 C47 C51 -172.8(2)
Zn2 N7 C47 C51 4.0(3)
C45 C46 C47 N7 -3.0(4)
C48 C46 C47 N7 179.1(2)
C45 C46 C47 C51 173.6(2)
C48 C46 C47 C51 -4.2(4)
C47 C46 C48 C49 3.0(5)
C45 C46 C48 C49 -174.7(3)
C46 C48 C49 C50 0.5(5)
C48 C49 C50 C52 174.5(3)
C48 C49 C50 C51 -2.8(5)
C54 N8 C51 C50 -1.0(4)
Zn2 N8 C51 C50 176.5(2)
C54 N8 C51 C47 175.9(2)
Zn2 N8 C51 C47 -6.6(3)
C52 C50 C51 N8 0.8(4)
C49 C50 C51 N8 178.3(3)
C52 C50 C51 C47 -176.0(2)
C49 C50 C51 C47 1.5(4)
N7 C47 C51 N8 1.8(3)
C46 C47 C51 N8 -175.0(2)
N7 C47 C51 C50 178.8(2)
C46 C47 C51 C50 2.0(4)
C51 C50 C52 C53 0.2(4)
C49 C50 C52 C53 -177.2(3)
C50 C52 C53 C54 -1.1(4)
C51 N8 C54 C53 0.1(4)
Zn2 N8 C54 C53 -176.9(2)
C52 C53 C54 N8 0.9(4)
C43 C42 C55 C56 55.5(3)
C41 C42 C55 C56 -174.2(2)
C42 C55 C56 C57 168.1(2)
C55 C56 C57 C58 173.1(2)
